data_4126813
loop_
_publ_author_name
'Mutailipu, Miriding'
'Xie, Zhiqing'
'Su, Xin'
'Zhang, Min'
'Wang, Ying'
'Yang, Zhihua'
'Janjua, Muhammad Ramzan Saeed Ashraf'
'Pan, Shilie'

_publ_section_title
;
 Chemical Cosubstitution-Oriented Design of Rare-Earth Borates as
 Potential Ultraviolet Nonlinear Optical Materials.
;
_journal_name_full 'Journal of the American Chemical Society'
_journal_paper_doi 10.1021/jacs.7b11263
_journal_year 2017
_chemical_formula_sum 'B15 Bi2 K7 O30 Pb'
_chemical_formula_weight 1541.00
_chemical_name_systematic
; 
 ? 
;
_space_group_IT_number 155
_symmetry_cell_setting trigonal
_symmetry_space_group_name_Hall 'R 3 2"'
_symmetry_space_group_name_H-M 'R 3 2 :H'
_atom_sites_solution_hydrogens none
_atom_sites_solution_primary direct
_atom_sites_solution_secondary difmap
_audit_creation_method SHELXL-97
_cell_angle_alpha 90.00
_cell_angle_beta 90.00
_cell_angle_gamma 120.00
_cell_formula_units_Z 3
_cell_length_a 13.331(2)
_cell_length_b 13.331(2)
_cell_length_c 14.910(5)
_cell_measurement_reflns_used 2981
_cell_measurement_temperature 296(2)
_cell_measurement_theta_max 27.52
_cell_measurement_theta_min 2.23
_cell_volume 2294.7(9)
_computing_cell_refinement 'Bruker SMART'
_computing_data_collection 'Bruker SMART'
_computing_data_reduction 'Bruker SAINT'
_computing_molecular_graphics 'Bruker SHELXTL'
_computing_publication_material 'Bruker SHELXTL'
_computing_structure_refinement 'Bruker SHELXTL'
_computing_structure_solution 'Bruker SHELXTL'
_diffrn_ambient_temperature 296(2)
_diffrn_measured_fraction_theta_full 0.996
_diffrn_measured_fraction_theta_max 0.996
_diffrn_measurement_device_type 'CCD area detector'
_diffrn_measurement_method 'phi and omega scans'
_diffrn_radiation_monochromator graphite
_diffrn_radiation_source 'fine-focus sealed tube'
_diffrn_radiation_type MoK\a
_diffrn_radiation_wavelength 0.71073
_diffrn_reflns_av_R_equivalents 0.0271
_diffrn_reflns_av_sigmaI/netI 0.0363
_diffrn_reflns_limit_h_max 17
_diffrn_reflns_limit_h_min -12
_diffrn_reflns_limit_k_max 9
_diffrn_reflns_limit_k_min -17
_diffrn_reflns_limit_l_max 19
_diffrn_reflns_limit_l_min -17
_diffrn_reflns_number 4629
_diffrn_reflns_theta_full 27.52
_diffrn_reflns_theta_max 27.52
_diffrn_reflns_theta_min 2.23
_exptl_absorpt_coefficient_mu 18.032
_exptl_absorpt_correction_T_max 0.2557
_exptl_absorpt_correction_T_min 0.1677
_exptl_absorpt_correction_type numerical
_exptl_absorpt_process_details face-indexed
_exptl_crystal_colour colourless
_exptl_crystal_density_diffrn 3.346
_exptl_crystal_density_method 'not measured'
_exptl_crystal_description block
_exptl_crystal_F_000 2088
_exptl_crystal_size_max 0.15
_exptl_crystal_size_mid 0.15
_exptl_crystal_size_min 0.10
_refine_diff_density_max 2.741
_refine_diff_density_min -2.724
_refine_diff_density_rms 0.280
_refine_ls_abs_structure_details 'Flack H D (1983), Acta Cryst. A39, 876-881'
_refine_ls_abs_structure_Flack 0.00
_refine_ls_extinction_coef 0.00048(11)
_refine_ls_extinction_expression Fc^*^=kFc[1+0.001xFc^2^\l^3^/sin(2\q)]^-1/4^
_refine_ls_extinction_method SHELXL
_refine_ls_goodness_of_fit_ref 1.134
_refine_ls_hydrogen_treatment none
_refine_ls_matrix_type full
_refine_ls_number_parameters 87
_refine_ls_number_reflns 1176
_refine_ls_number_restraints 6
_refine_ls_restrained_S_all 1.132
_refine_ls_R_factor_all 0.0435
_refine_ls_R_factor_gt 0.0426
_refine_ls_shift/su_max 0.000
_refine_ls_shift/su_mean 0.000
_refine_ls_structure_factor_coef Fsqd
_refine_ls_weighting_details 'calc w=1/[\s^2^(Fo^2^)+(0.0640P)^2^+97.9258P] where P=(Fo^2^+2Fc^2^)/3'
_refine_ls_weighting_scheme calc
_refine_ls_wR_factor_gt 0.1182
_refine_ls_wR_factor_ref 0.1194
_reflns_number_gt 1142
_reflns_number_total 1176
_reflns_threshold_expression >2sigma(I)
_cod_data_source_file KBiPbBO.cif
_cod_data_source_block 11
_cod_depositor_comments
;
The following automatic conversions were performed:

'_symmetry_cell_setting' value 'Trigonal' changed to 'trigonal'
according to
/home/data/users/saulius/crontab/automatic-downloads/rss-feeds/ACS/lib/dictionaries/cif_core.dic
dictionary named 'cif_core.dic' version 2.4.2 from 2011-04-26.

Automatic conversion script
Id: cif_fix_values 4973 2017-02-22 13:04:09Z antanas 
;
_cod_original_cell_volume 2294.6(10)
_cod_original_sg_symbol_H-M 'R32  '
_cod_database_code 4126813

loop_
_symmetry_equiv_pos_as_xyz
'x, y, z'
'-y, x-y, z'
'-x+y, -x, z'
'y, x, -z'
'x-y, -y, -z'
'-x, -x+y, -z'
'x+2/3, y+1/3, z+1/3'
'-y+2/3, x-y+1/3, z+1/3'
'-x+y+2/3, -x+1/3, z+1/3'
'y+2/3, x+1/3, -z+1/3'
'x-y+2/3, -y+1/3, -z+1/3'
'-x+2/3, -x+y+1/3, -z+1/3'
'x+1/3, y+2/3, z+2/3'
'-y+1/3, x-y+2/3, z+2/3'
'-x+y+1/3, -x+2/3, z+2/3'
'y+1/3, x+2/3, -z+2/3'
'x-y+1/3, -y+2/3, -z+2/3'
'-x+1/3, -x+y+2/3, -z+2/3'

loop_
_atom_site_label
_atom_site_type_symbol
_atom_site_fract_x
_atom_site_fract_y
_atom_site_fract_z
_atom_site_U_iso_or_equiv
_atom_site_adp_type
_atom_site_occupancy
_atom_site_symmetry_multiplicity
_atom_site_calc_flag
_atom_site_refinement_flags
Bi1 Bi 1.0000 1.0000 0.72918(4) 0.0166(3) Uani 1 3 d S
Pb1 Pb 0.6667 0.3333 0.8333 0.0325(3) Uani 1 6 d S
K1 K 0.5103(5) 0.5103(5) 1.0000 0.0424(12) Uani 1 2 d S
K2 K 0.6667 0.8017(3) 0.8333 0.0199(8) Uani 1 2 d S
K3 K 1.0000 1.0000 1.0000 0.0198(10) Uani 1 6 d S
B1 B 0.8164(13) 0.5833(11) 0.9431(10) 0.027(4) Uani 1 1 d .
B2 B 0.8985(13) 0.7678(10) 0.8635(8) 0.015(3) Uani 1 1 d .
B3 B 1.0000 0.7505(13) 1.0000 0.011(3) Uani 1 2 d S
O1 O 0.8834(7) 0.8282(7) 0.8003(6) 0.0180(17) Uani 1 1 d .
O2 O 0.8153(14) 0.6502(8) 0.8683(6) 0.039(3) Uani 1 1 d .
O3 O 0.8975(8) 0.6355(7) 1.0092(6) 0.0206(18) Uani 1 1 d .
O4 O 0.7197(9) 0.4736(8) 0.9454(6) 0.033(2) Uani 1 1 d U
O5 O 0.9920(7) 0.8116(7) 0.9205(5) 0.0150(16) Uani 1 1 d .

loop_
_atom_site_aniso_label
_atom_site_aniso_U_11
_atom_site_aniso_U_22
_atom_site_aniso_U_33
_atom_site_aniso_U_23
_atom_site_aniso_U_13
_atom_site_aniso_U_12
Bi1 0.0150(3) 0.0150(3) 0.0199(4) 0.000 0.000 0.00749(14)
Pb1 0.0267(4) 0.0267(4) 0.0441(6) 0.000 0.000 0.01333(19)
K1 0.0308(19) 0.0308(19) 0.048(2) 0.0191(10) -0.0191(10) 0.002(2)
K2 0.0160(16) 0.0255(14) 0.0148(15) -0.0002(6) -0.0004(12) 0.0080(8)
K3 0.0123(13) 0.0123(13) 0.035(3) 0.000 0.000 0.0061(6)
B1 0.038(10) 0.007(5) 0.022(6) -0.003(5) 0.002(5) 0.002(5)
B2 0.019(8) 0.009(5) 0.014(4) 0.002(4) 0.005(5) 0.004(5)
B3 0.020(8) 0.014(5) 0.003(6) 0.001(3) 0.003(6) 0.010(4)
O1 0.018(4) 0.016(4) 0.021(4) 0.007(3) 0.002(3) 0.010(3)
O2 0.044(7) 0.015(4) 0.024(4) 0.002(3) -0.011(6) -0.011(6)
O3 0.029(5) 0.016(4) 0.016(4) 0.003(3) 0.000(3) 0.011(4)
O4 0.034(3) 0.032(2) 0.033(2) 0.0006(10) -0.0001(10) 0.0158(14)
O5 0.018(4) 0.013(4) 0.010(4) 0.005(3) -0.003(3) 0.005(3)

loop_
_atom_type_symbol
_atom_type_description
_atom_type_scat_dispersion_real
_atom_type_scat_dispersion_imag
_atom_type_scat_source
B B 0.0013 0.0007 'International Tables Vol C Tables 4.2.6.8 and 6.1.1.4'
O O 0.0106 0.0060 'International Tables Vol C Tables 4.2.6.8 and 6.1.1.4'
K K 0.2009 0.2494 'International Tables Vol C Tables 4.2.6.8 and 6.1.1.4'
Pb Pb -3.3944 10.1111 'International Tables Vol C Tables 4.2.6.8 and 6.1.1.4'
Bi Bi -4.1077 10.2566 'International Tables Vol C Tables 4.2.6.8 and 6.1.1.4'

loop_
_geom_angle_atom_site_label_1
_geom_angle_atom_site_label_2
_geom_angle_atom_site_label_3
_geom_angle
_geom_angle_site_symmetry_1
_geom_angle_site_symmetry_3
O1 Bi1 O1 100.2(3) 3_675 2_765
O1 Bi1 O1 100.2(3) 3_675 .
O1 Bi1 O1 100.2(3) 2_765 .
O1 Bi1 O4 103.3(3) 3_675 14_654
O1 Bi1 O4 155.3(3) 2_765 14_654
O1 Bi1 O4 82.9(3) . 14_654
O1 Bi1 O4 82.9(3) 3_675 13_554
O1 Bi1 O4 103.3(3) 2_765 13_554
O1 Bi1 O4 155.3(3) . 13_554
O4 Bi1 O4 72.6(4) 14_654 13_554
O1 Bi1 O4 155.3(3) 3_675 15_664
O1 Bi1 O4 82.9(3) 2_765 15_664
O1 Bi1 O4 103.3(3) . 15_664
O4 Bi1 O4 72.6(4) 14_654 15_664
O4 Bi1 O4 72.6(4) 13_554 15_664
O1 Bi1 Pb1 117.6(2) 3_675 13_554
O1 Bi1 Pb1 117.6(2) 2_765 13_554
O1 Bi1 Pb1 117.6(2) . 13_554
O4 Bi1 Pb1 43.1(2) 14_654 13_554
O4 Bi1 Pb1 43.1(2) 13_554 13_554
O4 Bi1 Pb1 43.1(2) 15_664 13_554
O1 Bi1 K1 42.3(2) 3_675 13_554
O1 Bi1 K1 131.2(2) 2_765 13_554
O1 Bi1 K1 114.1(2) . 13_554
O4 Bi1 K1 66.5(3) 14_654 13_554
O4 Bi1 K1 53.2(3) 13_554 13_554
O4 Bi1 K1 118.9(2) 15_664 13_554
Pb1 Bi1 K1 76.394(10) 13_554 13_554
O1 Bi1 K1 114.1(2) 3_675 15_664
O1 Bi1 K1 42.3(2) 2_765 15_664
O1 Bi1 K1 131.2(2) . 15_664
O4 Bi1 K1 118.9(2) 14_654 15_664
O4 Bi1 K1 66.5(3) 13_554 15_664
O4 Bi1 K1 53.2(3) 15_664 15_664
Pb1 Bi1 K1 76.391(10) 13_554 15_664
K1 Bi1 K1 114.643(8) 13_554 15_664
O1 Bi1 K1 131.2(2) 3_675 14_654
O1 Bi1 K1 114.1(2) 2_765 14_654
O1 Bi1 K1 42.3(2) . 14_654
O4 Bi1 K1 53.2(3) 14_654 14_654
O4 Bi1 K1 118.9(2) 13_554 14_654
O4 Bi1 K1 66.5(3) 15_664 14_654
Pb1 Bi1 K1 76.392(10) 13_554 14_654
K1 Bi1 K1 114.645(7) 13_554 14_654
K1 Bi1 K1 114.642(8) 15_664 14_654
O1 Bi1 K3 62.4(2) 3_675 .
O1 Bi1 K3 62.4(2) 2_765 .
O1 Bi1 K3 62.4(2) . .
O4 Bi1 K3 136.9(2) 14_654 .
O4 Bi1 K3 136.9(2) 13_554 .
O4 Bi1 K3 136.9(2) 15_664 .
Pb1 Bi1 K3 180.0 13_554 .
K1 Bi1 K3 103.608(10) 13_554 .
K1 Bi1 K3 103.608(10) 15_664 .
K1 Bi1 K3 103.607(10) 14_654 .
O1 Bi1 K2 127.6(2) 3_675 2_765
O1 Bi1 K2 38.5(2) 2_765 2_765
O1 Bi1 K2 69.8(2) . 2_765
O4 Bi1 K2 124.9(3) 14_654 2_765
O4 Bi1 K2 127.3(3) 13_554 2_765
O4 Bi1 K2 68.7(2) 15_664 2_765
Pb1 Bi1 K2 111.856(11) 13_554 2_765
K1 Bi1 K2 168.59(8) 13_554 2_765
K1 Bi1 K2 61.88(9) 15_664 2_765
K1 Bi1 K2 75.74(10) 14_654 2_765
K3 Bi1 K2 68.142(11) . 2_765
O4 Pb1 O4 74.6(4) 3_665 2_655
O4 Pb1 O4 74.6(4) 3_665 .
O4 Pb1 O4 74.6(4) 2_655 .
O4 Pb1 O4 168.8(6) 3_665 18_656
O4 Pb1 O4 113.1(5) 2_655 18_656
O4 Pb1 O4 99.1(5) . 18_656
O4 Pb1 O4 113.1(5) 3_665 17_556
O4 Pb1 O4 99.1(5) 2_655 17_556
O4 Pb1 O4 168.8(5) . 17_556
O4 Pb1 O4 74.6(4) 18_656 17_556
O4 Pb1 O4 99.1(5) 3_665 16_546
O4 Pb1 O4 168.8(5) 2_655 16_546
O4 Pb1 O4 113.1(5) . 16_546
O4 Pb1 O4 74.6(4) 18_656 16_546
O4 Pb1 O4 74.6(4) 17_556 16_546
O4 Pb1 Bi1 135.6(2) 3_665 10_446
O4 Pb1 Bi1 135.6(2) 2_655 10_446
O4 Pb1 Bi1 135.6(2) . 10_446
O4 Pb1 Bi1 44.4(2) 18_656 10_446
O4 Pb1 Bi1 44.4(2) 17_556 10_446
O4 Pb1 Bi1 44.4(2) 16_546 10_446
O4 Pb1 Bi1 44.4(2) 3_665 7_445
O4 Pb1 Bi1 44.4(2) 2_655 7_445
O4 Pb1 Bi1 44.4(2) . 7_445
O4 Pb1 Bi1 135.6(2) 18_656 7_445
O4 Pb1 Bi1 135.6(2) 17_556 7_445
O4 Pb1 Bi1 135.6(2) 16_546 7_445
Bi1 Pb1 Bi1 180.0 10_446 7_445
O1 K1 O1 168.6(4) 18_656 9_565
O1 K1 O3 77.1(3) 18_656 5_567
O1 K1 O3 113.8(3) 9_565 5_567
O1 K1 O3 113.8(3) 18_656 2_655
O1 K1 O3 77.1(3) 9_565 2_655
O3 K1 O3 48.8(4) 5_567 2_655
O1 K1 O2 133.0(2) 18_656 9_565
O1 K1 O2 47.0(2) 9_565 9_565
O3 K1 O2 91.1(4) 5_567 9_565
O3 K1 O2 88.7(4) 2_655 9_565
O1 K1 O2 47.0(2) 18_656 18_656
O1 K1 O2 133.0(2) 9_565 18_656
O3 K1 O2 88.7(4) 5_567 18_656
O3 K1 O2 91.1(4) 2_655 18_656
O2 K1 O2 179.8(8) 9_565 18_656
O1 K1 O4 62.7(2) 18_656 4_557
O1 K1 O4 112.7(3) 9_565 4_557
O3 K1 O4 88.6(3) 5_567 4_557
O3 K1 O4 133.3(3) 2_655 4_557
O2 K1 O4 71.8(2) 9_565 4_557
O2 K1 O4 108.3(3) 18_656 4_557
O1 K1 O4 112.7(3) 18_656 .
O1 K1 O4 62.7(2) 9_565 .
O3 K1 O4 133.3(3) 5_567 .
O3 K1 O4 88.6(3) 2_655 .
O2 K1 O4 108.3(3) 9_565 .
O2 K1 O4 71.8(2) 18_656 .
O4 K1 O4 137.4(4) 4_557 .
O1 K1 B2 24.4(3) 18_656 18_656
O1 K1 B2 158.7(3) 9_565 18_656
O3 K1 B2 73.2(3) 5_567 18_656
O3 K1 B2 95.7(4) 2_655 18_656
O2 K1 B2 154.0(3) 9_565 18_656
O2 K1 B2 25.9(3) 18_656 18_656
O4 K1 B2 86.9(3) 4_557 18_656
O4 K1 B2 97.5(3) . 18_656
O1 K1 B2 158.7(3) 18_656 9_565
O1 K1 B2 24.4(3) 9_565 9_565
O3 K1 B2 95.7(4) 5_567 9_565
O3 K1 B2 73.2(3) 2_655 9_565
O2 K1 B2 25.9(3) 9_565 9_565
O2 K1 B2 154.0(3) 18_656 9_565
O4 K1 B2 97.5(3) 4_557 9_565
O4 K1 B2 86.9(3) . 9_565
B2 K1 B2 168.0(6) 18_656 9_565
O1 K1 B1 108.6(3) 18_656 2_655
O1 K1 B1 80.1(3) 9_565 2_655
O3 K1 B1 65.0(3) 5_567 2_655
O3 K1 B1 23.7(3) 2_655 2_655
O2 K1 B1 106.8(4) 9_565 2_655
O2 K1 B1 73.0(4) 18_656 2_655
O4 K1 B1 153.6(3) 4_557 2_655
O4 K1 B1 68.8(3) . 2_655
B2 K1 B1 85.5(4) 18_656 2_655
B2 K1 B1 85.7(4) 9_565 2_655
O1 K1 B1 80.1(3) 18_656 5_567
O1 K1 B1 108.6(3) 9_565 5_567
O3 K1 B1 23.7(3) 5_567 5_567
O3 K1 B1 65.0(3) 2_655 5_567
O2 K1 B1 73.0(4) 9_565 5_567
O2 K1 B1 106.8(4) 18_656 5_567
O4 K1 B1 68.8(3) 4_557 5_567
O4 K1 B1 153.6(3) . 5_567
B2 K1 B1 85.7(4) 18_656 5_567
B2 K1 B1 85.5(4) 9_565 5_567
B1 K1 B1 85.5(5) 2_655 5_567
O1 K2 O1 133.7(4) . 18_656
O1 K2 O5 75.9(3) . 3_675
O1 K2 O5 137.0(2) 18_656 3_675
O1 K2 O5 137.0(2) . 17_566
O1 K2 O5 75.9(3) 18_656 17_566
O5 K2 O5 103.4(4) 3_675 17_566
O1 K2 O3 118.3(3) . 4_557
O1 K2 O3 86.8(2) 18_656 4_557
O5 K2 O3 50.4(2) 3_675 4_557
O5 K2 O3 88.9(3) 17_566 4_557
O1 K2 O3 86.8(2) . 14_654
O1 K2 O3 118.3(3) 18_656 14_654
O5 K2 O3 88.9(3) 3_675 14_654
O5 K2 O3 50.4(2) 17_566 14_654
O3 K2 O3 116.0(4) 4_557 14_654
O1 K2 B2 117.3(3) . 18_656
O1 K2 B2 22.2(3) 18_656 18_656
O5 K2 B2 158.6(3) 3_675 18_656
O5 K2 B2 78.7(3) 17_566 18_656
O3 K2 B2 108.9(3) 4_557 18_656
O3 K2 B2 107.7(3) 14_654 18_656
O1 K2 B3 111.7(3) . 14_654
O1 K2 B3 96.6(3) 18_656 14_654
O5 K2 B3 98.1(3) 3_675 14_654
O5 K2 B3 25.3(2) 17_566 14_654
O3 K2 B3 104.6(2) 4_557 14_654
O3 K2 B3 25.2(3) 14_654 14_654
B2 K2 B3 92.3(4) 18_656 14_654
O1 K2 B3 96.6(3) . 3_675
O1 K2 B3 111.7(3) 18_656 3_675
O5 K2 B3 25.3(2) 3_675 3_675
O5 K2 B3 98.1(3) 17_566 3_675
O3 K2 B3 25.2(3) 4_557 3_675
O3 K2 B3 104.6(2) 14_654 3_675
B2 K2 B3 133.6(3) 18_656 3_675
B3 K2 B3 104.0(4) 14_654 3_675
O1 K2 B1 70.8(3) . 14_654
O1 K2 B1 119.6(3) 18_656 14_654
O5 K2 B1 97.8(3) 3_675 14_654
O5 K2 B1 66.6(3) 17_566 14_654
O3 K2 B1 135.2(4) 4_557 14_654
O3 K2 B1 20.9(3) 14_654 14_654
B2 K2 B1 102.4(3) 18_656 14_654
B3 K2 B1 42.1(3) 14_654 14_654
B3 K2 B1 118.8(3) 3_675 14_654
O1 K2 B1 119.6(3) . 4_557
O1 K2 B1 70.8(3) 18_656 4_557
O5 K2 B1 66.6(3) 3_675 4_557
O5 K2 B1 97.8(3) 17_566 4_557
O3 K2 B1 20.9(3) 4_557 4_557
O3 K2 B1 135.2(4) 14_654 4_557
B2 K2 B1 92.0(3) 18_656 4_557
B3 K2 B1 118.8(3) 14_654 4_557
B3 K2 B1 42.1(3) 3_675 4_557
B1 K2 B1 155.6(5) 14_654 4_557
O1 K2 B2 149.6(3) . 17_566
O1 K2 B2 73.9(3) 18_656 17_566
O5 K2 B2 90.8(3) 3_675 17_566
O5 K2 B2 20.8(2) 17_566 17_566
O3 K2 B2 68.1(3) 4_557 17_566
O3 K2 B2 65.5(3) 14_654 17_566
B2 K2 B2 84.4(4) 18_656 17_566
B3 K2 B2 42.4(2) 14_654 17_566
B3 K2 B2 79.8(3) 3_675 17_566
B1 K2 B2 84.4(3) 14_654 17_566
B1 K2 B2 77.5(3) 4_557 17_566
O5 K3 O5 102.57(19) 4_557 5_677
O5 K3 O5 122.7(4) 4_557 .
O5 K3 O5 130.2(3) 5_677 .
O5 K3 O5 130.2(3) 4_557 2_765
O5 K3 O5 51.6(3) 5_677 2_765
O5 K3 O5 102.57(19) . 2_765
O5 K3 O5 102.57(19) 4_557 6_767
O5 K3 O5 102.57(19) 5_677 6_767
O5 K3 O5 51.6(3) . 6_767
O5 K3 O5 122.7(3) 2_765 6_767
O5 K3 O5 51.6(3) 4_557 3_675
O5 K3 O5 122.7(3) 5_677 3_675
O5 K3 O5 102.57(19) . 3_675
O5 K3 O5 102.57(19) 2_765 3_675
O5 K3 O5 130.2(4) 6_767 3_675
O5 K3 B3 25.80(15) 4_557 3_675
O5 K3 B3 114.90(17) 5_677 3_675
O5 K3 B3 114.90(17) . 3_675
O5 K3 B3 118.64(17) 2_765 3_675
O5 K3 B3 118.64(17) 6_767 3_675
O5 K3 B3 25.80(15) 3_675 3_675
O5 K3 B3 118.64(17) 4_557 2_765
O5 K3 B3 25.80(15) 5_677 2_765
O5 K3 B3 118.64(17) . 2_765
O5 K3 B3 25.80(15) 2_765 2_765
O5 K3 B3 114.90(17) 6_767 2_765
O5 K3 B3 114.90(17) 3_675 2_765
B3 K3 B3 120.001(3) 3_675 2_765
O5 K3 B2 68.1(3) 4_557 3_675
O5 K3 B2 106.7(3) 5_677 3_675
O5 K3 B2 108.5(3) . 3_675
O5 K3 B2 79.4(3) 2_765 3_675
O5 K3 B2 150.6(3) 6_767 3_675
O5 K3 B2 23.1(3) 3_675 3_675
B3 K3 B2 44.2(2) 3_675 3_675
B3 K3 B2 93.3(3) 2_765 3_675
O5 K3 B2 108.5(3) 4_557 6_767
O5 K3 B2 79.4(3) 5_677 6_767
O5 K3 B2 68.1(3) . 6_767
O5 K3 B2 106.7(3) 2_765 6_767
O5 K3 B2 23.1(3) 6_767 6_767
O5 K3 B2 150.6(3) 3_675 6_767
B3 K3 B2 131.3(2) 3_675 6_767
B3 K3 B2 93.3(3) 2_765 6_767
B2 K3 B2 173.4(6) 3_675 6_767
O5 K3 B2 23.1(3) 4_557 4_557
O5 K3 B2 108.5(3) 5_677 4_557
O5 K3 B2 106.7(3) . 4_557
O5 K3 B2 150.6(3) 2_765 4_557
O5 K3 B2 79.4(3) 6_767 4_557
O5 K3 B2 68.1(3) 3_675 4_557
B3 K3 B2 44.2(2) 3_675 4_557
B3 K3 B2 131.3(2) 2_765 4_557
B2 K3 B2 88.3(5) 3_675 4_557
B2 K3 B2 87.3(3) 6_767 4_557
O5 K3 B2 150.6(3) 4_557 2_765
O5 K3 B2 68.1(3) 5_677 2_765
O5 K3 B2 79.4(3) . 2_765
O5 K3 B2 23.1(3) 2_765 2_765
O5 K3 B2 106.7(3) 6_767 2_765
O5 K3 B2 108.5(3) 3_675 2_765
B3 K3 B2 131.3(2) 3_675 2_765
B3 K3 B2 44.2(2) 2_765 2_765
B2 K3 B2 87.3(3) 3_675 2_765
B2 K3 B2 97.4(5) 6_767 2_765
B2 K3 B2 173.4(6) 4_557 2_765
O3 B1 O4 126.9(12) . .
O3 B1 O2 119.7(11) . .
O4 B1 O2 112.5(12) . .
O3 B1 K1 58.0(7) . 3_665
O4 B1 K1 93.9(8) . 3_665
O2 B1 K1 131.5(11) . 3_665
O3 B1 K2 47.0(6) . 9_565
O4 B1 K2 98.0(8) . 9_565
O2 B1 K2 121.1(9) . 9_565
K1 B1 K2 92.5(4) 3_665 9_565
O1 B2 O5 124.5(10) . .
O1 B2 O2 116.3(12) . .
O5 B2 O2 119.1(11) . .
O1 B2 K1 59.1(6) . 14_654
O5 B2 K1 141.2(9) . 14_654
O2 B2 K1 70.5(6) . 14_654
O1 B2 K2 100.0(8) . 2_765
O5 B2 K2 46.3(6) . 2_765
O2 B2 K2 122.1(11) . 2_765
K1 B2 K2 95.6(4) 14_654 2_765
O3 B3 O3 108.9(13) . 6_767
O3 B3 O5 108.5(5) . 6_767
O3 B3 O5 111.5(5) 6_767 6_767
O3 B3 O5 111.5(5) . .
O3 B3 O5 108.5(5) 6_767 .
O5 B3 O5 107.8(12) 6_767 .
O3 B3 K2 54.5(4) . 9_565
O3 B3 K2 130.6(6) 6_767 9_565
O5 B3 K2 54.2(3) 6_767 9_565
O5 B3 K2 120.9(6) . 9_565
O3 B3 K2 130.6(6) . 2_765
O3 B3 K2 54.5(4) 6_767 2_765
O5 B3 K2 120.9(6) 6_767 2_765
O5 B3 K2 54.2(3) . 2_765
K2 B3 K2 173.1(6) 9_565 2_765
O3 B3 K1 54.5(7) . 3_665
O3 B3 K1 54.5(7) 6_767 3_665
O5 B3 K1 126.1(6) 6_767 3_665
O5 B3 K1 126.1(6) . 3_665
K2 B3 K1 93.5(3) 9_565 3_665
K2 B3 K1 93.5(3) 2_765 3_665
B2 O1 Bi1 135.1(8) . .
B2 O1 K1 96.5(7) . 14_654
Bi1 O1 K1 103.6(3) . 14_654
B2 O1 K2 105.2(8) . .
Bi1 O1 K2 110.7(3) . .
K1 O1 K2 98.7(3) 14_654 .
B2 O2 B1 119.3(11) . .
B2 O2 K1 83.6(6) . 14_654
B1 O2 K1 144.3(10) . 14_654
B1 O3 B3 123.5(9) . .
B1 O3 K2 112.1(8) . 9_565
B3 O3 K2 100.3(5) . 9_565
B1 O3 K1 98.3(8) . 3_665
B3 O3 K1 101.1(7) . 3_665
K2 O3 K1 123.0(3) 9_565 3_665
B1 O4 Pb1 125.2(8) . .
B1 O4 Bi1 126.8(9) . 7_445
Pb1 O4 Bi1 92.5(3) . 7_445
B1 O4 K1 105.7(8) . .
Pb1 O4 K1 111.7(4) . .
Bi1 O4 K1 89.7(3) 7_445 .
B2 O5 B3 124.4(8) . .
B2 O5 K3 105.6(7) . .
B3 O5 K3 100.3(7) . .
B2 O5 K2 112.9(7) . 2_765
B3 O5 K2 100.5(4) . 2_765
K3 O5 K2 112.8(3) . 2_765

loop_
_geom_bond_atom_site_label_1
_geom_bond_atom_site_label_2
_geom_bond_distance
_geom_bond_site_symmetry_2
Bi1 O1 2.286(8) 3_675
Bi1 O1 2.286(8) 2_765
Bi1 O1 2.286(8) .
Bi1 O4 2.392(10) 14_654
Bi1 O4 2.392(10) 13_554
Bi1 O4 2.392(10) 15_664
Bi1 Pb1 3.4172(14) 13_554
Bi1 K1 3.9618(7) 13_554
Bi1 K1 3.9619(7) 15_664
Bi1 K1 3.9619(7) 14_654
Bi1 K3 4.0379(16) .
Bi1 K2 4.1710(8) 2_765
Pb1 O4 2.339(9) 3_665
Pb1 O4 2.339(9) 2_655
Pb1 O4 2.339(9) .
Pb1 O4 2.339(9) 18_656
Pb1 O4 2.339(9) 17_556
Pb1 O4 2.339(9) 16_546
Pb1 Bi1 3.4170(14) 10_446
Pb1 Bi1 3.4171(14) 7_445
K1 O1 2.742(9) 18_656
K1 O1 2.742(9) 9_565
K1 O3 2.883(11) 5_567
K1 O3 2.883(11) 2_655
K1 O2 3.013(9) 9_565
K1 O2 3.013(9) 18_656
K1 O4 3.171(11) 4_557
K1 O4 3.171(11) .
K1 B2 3.176(12) 18_656
K1 B2 3.176(12) 9_565
K1 B1 3.365(17) 2_655
K1 B1 3.365(17) 5_567
K2 O1 2.774(8) .
K2 O1 2.774(8) 18_656
K2 O5 2.792(9) 3_675
K2 O5 2.792(8) 17_566
K2 O3 2.801(9) 4_557
K2 O3 2.801(9) 14_654
K2 B2 3.370(17) 18_656
K2 B3 3.385(3) 14_654
K2 B3 3.385(3) 3_675
K2 B1 3.550(14) 14_654
K2 B1 3.550(14) 4_557
K2 B2 3.560(17) 17_566
K3 O5 2.731(8) 4_557
K3 O5 2.731(9) 5_677
K3 O5 2.731(8) .
K3 O5 2.731(9) 2_765
K3 O5 2.731(8) 6_767
K3 O5 2.731(8) 3_675
K3 B3 3.326(17) 3_675
K3 B3 3.326(18) 2_765
K3 B2 3.371(12) 3_675
K3 B2 3.371(12) 6_767
K3 B2 3.371(12) 4_557
K3 B2 3.371(12) 2_765
B1 O3 1.368(17) .
B1 O4 1.384(17) .
B1 O2 1.432(18) .
B1 K1 3.365(17) 3_665
B1 K2 3.550(14) 9_565
B2 O1 1.319(15) .
B2 O5 1.375(16) .
B2 O2 1.398(14) .
B2 K1 3.176(12) 14_654
B2 K2 3.560(17) 2_765
B3 O3 1.464(13) .
B3 O3 1.464(13) 6_767
B3 O5 1.471(12) 6_767
B3 O5 1.471(12) .
B3 K2 3.385(3) 9_565
B3 K2 3.385(3) 2_765
B3 K1 3.476(18) 3_665
O1 K1 2.742(9) 14_654
O2 K1 3.013(9) 14_654
O3 K2 2.801(9) 9_565
O3 K1 2.883(11) 3_665
O4 Bi1 2.392(10) 7_445
O5 K2 2.792(8) 2_765
